data_2001890
loop_
_publ_author_name
'Bryant, Jnr, G. L.'
'King, Jnr, J. A.'

_publ_section_title
;
 Structure of two polymorphic acylpyridinium salts
;
_journal_issue 3
_journal_name_full 'Acta Crystallographica Section C'
_journal_page_first 551
_journal_page_last 554
_journal_paper_doi 10.1107/S0108270192007583
_journal_volume 49
_journal_year 1993
_chemical_formula_sum 'C33 H30 B N O2'
_chemical_formula_weight 471.4
_space_group_IT_number 14
_space_group_name_Hall '-P 2yn'
_space_group_name_H-M_alt 'P 1 21/n 1'
_symmetry_cell_setting monoclinic
_symmetry_space_group_name_Hall '-P 2yn'
_symmetry_space_group_name_H-M 'P 1 21/n 1'
_cell_angle_alpha 90
_cell_angle_beta 96.57(3)
_cell_angle_gamma 90
_cell_formula_units_Z 4
_cell_length_a 13.723(4)
_cell_length_b 9.827(3)
_cell_length_c 19.328(7)
_cell_volume 2589.4(14)
_diffrn_radiation_type Mo
_diffrn_radiation_wavelength 0.71069
_exptl_absorpt_coefficient_mu 0.069
_exptl_crystal_density_diffrn 1.209
_exptl_crystal_F_000 1000
_cod_data_source_file st1001.cif
_cod_data_source_block st1001_structure_1_of_2
_cod_original_cell_volume 2589.3
_cod_original_formula_sum 'C33 H30 B1 N1 O2'
_cod_database_code 2001890

loop_
_space_group_symop_id
_space_group_symop_operation_xyz
1 x,y,z
2 -x+1/2,y+1/2,-z+1/2
3 -x,-y,-z
4 x+1/2,-y+1/2,z+1/2

loop_
_atom_site_label
_atom_site_fract_x
_atom_site_fract_y
_atom_site_fract_z
_atom_site_U_iso_or_equiv
N(1) .31600(10) .2941(2) .02520(10) .0210(10)
C(1) .2698(2) .3949(3) -.01310(10) .0220(10)
C(2) .2246(2) .4996(3) .01870(10) .0230(10)
C(3) .2273(2) .4956(3) .09110(10) .0240(10)
C(4) .2739(2) .3900(3) .12930(10) .0240(10)
C(5) .3181(2) .2892(3) .09550(10) .0230(10)
C(6) .1738(2) .6117(3) -.02410(10) .0390(10)
C(7) .3646(2) .1817(3) -.00750(10) .0240(10)
O(1) .38850(10) .0810(2) .02410(10) .0310(10)
O(2) .37610(10) .2158(2) -.07150(10) .0310(10)
C(8) .4155(2) .1065(3) -.1118(2) .0440(10)
B(1) .0146(2) .2790(3) -.20060(10) .0190(10)
C(9) .0314(2) .1999(3) -.27340(10) .0200(10)
C(10) .0086(2) .0610(3) -.28310(10) .0260(10)
C(11) .0158(2) -.0062(3) -.3456(2) .0330(10)
C(12) .0463(2) .0633(3) -.40170(10) .0340(10)
C(13) .0683(2) .2003(3) -.39470(10) .0310(10)
C(14) .0610(2) .2659(3) -.33150(10) .0250(10)
C(15) -.1054(2) .2758(2) -.20010(10) .0180(10)
C(16) -.1688(2) .3570(3) -.24520(10) .0210(10)
C(17) -.2708(2) .3488(3) -.24960(10) .0240(10)
C(18) -.3142(2) .2562(3) -.20810(10) .0260(10)
C(19) -.2545(2) .1736(3) -.16290(10) .0250(10)
C(20) -.1525(2) .1832(3) -.15950(10) .0220(10)
C(21) .0610(2) .4330(3) -.19940(10) .0190(10)
C(22) .1626(2) .4478(3) -.20570(10) .0230(10)
C(23) .2087(2) .5732(3) -.20640(10) .0280(10)
C(24) .1554(2) .6923(3) -.19960(10) .0280(10)
C(25) .0571(2) .6827(3) -.19120(10) .0260(10)
C(26) .0118(2) .5554(3) -.19110(10) .0220(10)
C(27) .0659(2) .2014(3) -.13020(10) .0220(10)
C(28) .0468(2) .2503(3) -.06470(10) .0300(10)
C(29) .0811(2) .1863(3) -.00270(10) .0410(10)
C(30) .1379(2) .0703(4) -.0038(2) .0450(10)
C(31) .1611(2) .0213(3) -.0666(2) .0440(10)
C(32) .1255(2) .0860(3) -.1289(2) .0330(10)
H(1A) .2679 .3956 -.0629 .080
H(3A) .1958 .5672 .1140 .080
H(4A) .2750 .3895 .1790 .080
H(5A) .3499 .2154 .1217 .080
H(6A) .1463 .6752 .0061 .080
H(6B) .2205 .6576 -.0492 .080
H(6C) .1224 .5744 -.0565 .080
H(8A) .4212 .1395 -.1579 .080
H(8B) .4793 .0818 -.0897 .080
H(8C) .3734 .0282 -.1146 .080
H(10A) -.0168 .0115 -.2463 .080
H(11A) .0051 -.1027 -.3485 .080
H(12A) .0494 .0168 -.4450 .080
H(13A) .0875 .2504 -.4336 .080
H(14A) .0792 .3601 -.3277 .080
H(16A) -.1396 .4233 -.2730 .080
H(17A) -.3110 .4070 -.2810 .080
H(18A) -.3842 .2471 -.2119 .080
H(19A) -.2841 .1107 -.1335 .080
H(20A) -.1125 .1248 -.1281 .080
H(22A) .2008 .3661 -.2064 .080
H(23A) .2771 .5774 -.2125 .080
H(24A) .1876 .7790 -.2002 .080
H(25A) .0201 .7645 -.1867 .080
H(26A) -.0565 .5517 -.1846 .080
H(28A) .0135 .3359 -.0629 .080
H(29A) .0613 .2178 .0406 .080
H(30A) .1649 .0280 .0389 .080
H(31A) .2001 -.0595 -.0680 .080
H(32A) .1467 .0514 -.1711 .080

loop_
_geom_angle_atom_site_label_1
_geom_angle_atom_site_label_2
_geom_angle_atom_site_label_3
_geom_angle
C(1) N(1) C(5) 122.0(2)
C(5) N(1) C(7) 116.4(2)
C(1) C(2) C(3) 117.6(2)
C(3) C(2) C(6) 122.1(2)
C(3) C(4) C(5) 119.5(2)
N(1) C(7) O(1) 121.1(2)
O(1) C(7) O(2) 130.0(3)
C(9) B(1) C(15) 103.5(2)
C(15) B(1) C(21) 113.8(2)
C(15) B(1) C(27) 108.7(2)
B(1) C(9) C(10) 121.4(2)
C(10) C(9) C(14) 115.0(2)
C(10) C(11) C(12) 120.2(3)
C(12) C(13) C(14) 119.9(3)
B(1) C(15) C(16) 122.2(2)
C(16) C(15) C(20) 115.0(2)
C(16) C(17) C(18) 119.6(2)
C(18) C(19) C(20) 120.3(2)
B(1) C(21) C(22) 118.5(2)
C(22) C(21) C(26) 114.5(2)
C(22) C(23) C(24) 120.0(2)
C(24) C(25) C(26) 120.2(2)
B(1) C(27) C(28) 118.7(2)
C(28) C(27) C(32) 115.5(2)
C(28) C(29) C(30) 119.9(3)
C(30) C(31) C(32) 120.5(3)
C(1) N(1) C(7) 121.5(2)
N(1) C(1) C(2) 120.6(2)
C(1) C(2) C(6) 120.3(2)
C(2) C(3) C(4) 120.8(2)
N(1) C(5) C(4) 119.5(2)
N(1) C(7) O(2) 108.9(2)
C(7) O(2) C(8) 114.0(2)
C(9) B(1) C(21) 110.8(2)
C(9) B(1) C(27) 113.5(2)
C(21) B(1) C(27) 106.6(2)
B(1) C(9) C(14) 123.3(2)
C(9) C(10) C(11) 122.7(2)
C(11) C(12) C(13) 119.1(3)
C(9) C(14) C(13) 123.1(2)
B(1) C(15) C(20) 122.5(2)
C(15) C(16) C(17) 123.4(2)
C(17) C(18) C(19) 119.0(2)
C(15) C(20) C(19) 122.6(2)
B(1) C(21) C(26) 127.1(2)
C(21) C(22) C(23) 123.0(2)
C(23) C(24) C(25) 118.9(3)
C(21) C(26) C(25) 123.3(2)
B(1) C(27) C(32) 125.8(2)
C(27) C(28) C(29) 122.8(3)
C(29) C(30) C(31) 119.3(3)
C(27) C(32) C(31) 122.0(3)

loop_
_geom_bond_atom_site_label_1
_geom_bond_atom_site_label_2
_geom_bond_distance
N(1) C(1) 1.350(3)
N(1) C(7) 1.470(3)
C(2) C(3) 1.397(3)
C(3) C(4) 1.386(4)
C(7) O(1) 1.188(3)
O(2) C(8) 1.468(4)
B(1) C(15) 1.648(4)
B(1) C(27) 1.646(4)
C(9) C(14) 1.397(4)
C(11) C(12) 1.386(4)
C(13) C(14) 1.395(4)
C(15) C(20) 1.406(3)
C(17) C(18) 1.391(4)
C(19) C(20) 1.398(3)
C(21) C(26) 1.398(4)
C(23) C(24) 1.394(4)
C(25) C(26) 1.397(4)
C(27) C(32) 1.397(4)
C(29) C(30) 1.382(5)
C(31) C(32) 1.400(4)
N(1) C(5) 1.356(3)
C(1) C(2) 1.381(4)
C(2) C(6) 1.501(4)
C(4) C(5) 1.366(4)
C(7) O(2) 1.309(3)
B(1) C(9) 1.647(4)
B(1) C(21) 1.642(4)
C(9) C(10) 1.407(4)
C(10) C(11) 1.390(4)
C(12) C(13) 1.383(4)
C(15) C(16) 1.406(3)
C(16) C(17) 1.396(3)
C(18) C(19) 1.388(3)
C(21) C(22) 1.420(3)
C(22) C(23) 1.386(4)
C(24) C(25) 1.381(4)
C(27) C(28) 1.406(4)
C(28) C(29) 1.387(4)
C(30) C(31) 1.376(5)
